data_4318183
loop_
_publ_author_name
'William O. Appiah'
'Angela D. DeGreeff'
'Gina L. Razidlo'
'Sarah J. Spessard'
'Maren Pink'
'Victor G. Young,'
'Gretchen E. Hofmeister'

_publ_section_title
;
 Linear Trimer Analogues of Calixarene as Chiral Coordinating Ligands:
 X-ray Crystallographic and NMR Spectroscopic Characterization of Chiral
 and Achiral Trisphenolates Complexed to Titanium(IV) and Aluminum(III)
;
_journal_name_full 'Inorganic Chemistry'
_journal_page_first 3656
_journal_page_last 3667
_journal_paper_doi 10.1021/ic010685j
_journal_volume 41
_journal_year 2002
_chemical_formula_sum 'C116 H184 O15 Ti2'
_chemical_formula_weight 1914.43
_chemical_name_common 99323m_Ti2(trisphenolate)2(O-t-Bu)2
_chemical_name_systematic
;
   ?
;
_space_group_IT_number 2
_symmetry_cell_setting triclinic
_symmetry_space_group_name_Hall '-P 1'
_symmetry_space_group_name_H-M 'P -1'
_atom_sites_solution_hydrogens geom
_atom_sites_solution_primary direct
_atom_sites_solution_secondary difmap
_audit_creation_method SHELXL-97
_cell_angle_alpha 117.3210(10)
_cell_angle_beta 108.001(2)
_cell_angle_gamma 99.821(2)
_cell_formula_units_Z 1
_cell_length_a 14.6880(13)
_cell_length_b 15.4702(14)
_cell_length_c 15.8721(14)
_cell_measurement_temperature 173(2)
_cell_volume 2831.5(4)
_computing_structure_refinement 'SHELXL-97 (Sheldrick, 1997)'
_computing_structure_solution 'SHELXS-97 (Sheldrick, 1990)'
_diffrn_ambient_temperature 173(2)
_diffrn_measured_fraction_theta_full 0.961
_diffrn_measured_fraction_theta_max 0.961
_diffrn_radiation_monochromator graphite
_diffrn_radiation_source 'fine-focus sealed tube'
_diffrn_radiation_type MoK\a
_diffrn_radiation_wavelength 0.71073
_diffrn_reflns_av_R_equivalents 0.0548
_diffrn_reflns_av_sigmaI/netI 0.1031
_diffrn_reflns_limit_h_max 18
_diffrn_reflns_limit_h_min -18
_diffrn_reflns_limit_k_max 20
_diffrn_reflns_limit_k_min -20
_diffrn_reflns_limit_l_max 19
_diffrn_reflns_limit_l_min -20
_diffrn_reflns_number 25238
_diffrn_reflns_theta_full 27.51
_diffrn_reflns_theta_max 27.51
_diffrn_reflns_theta_min 1.53
_exptl_absorpt_coefficient_mu 0.200
_exptl_crystal_density_diffrn 1.123
_exptl_crystal_density_method 'not measured'
_exptl_crystal_F_000 1044
_refine_diff_density_max 0.671
_refine_diff_density_min -0.769
_refine_diff_density_rms 0.072
_refine_ls_extinction_method none
_refine_ls_goodness_of_fit_ref 0.936
_refine_ls_hydrogen_treatment mixed
_refine_ls_matrix_type full
_refine_ls_number_parameters 686
_refine_ls_number_reflns 12507
_refine_ls_number_restraints 144
_refine_ls_restrained_S_all 0.976
_refine_ls_R_factor_all 0.1371
_refine_ls_R_factor_gt 0.0705
_refine_ls_shift/su_max 0.000
_refine_ls_shift/su_mean 0.000
_refine_ls_structure_factor_coef Fsqd
_refine_ls_weighting_details 'calc w=1/[\s^2^(Fo^2^)+(0.1204P)^2^+0.0000P] where P=(Fo^2^+2Fc^2^)/3'
_refine_ls_weighting_scheme calc
_refine_ls_wR_factor_gt 0.1785
_refine_ls_wR_factor_ref 0.2177
_reflns_number_gt 6526
_reflns_number_total 12507
_reflns_threshold_expression >2sigma(I)
_cod_data_source_file ic010685j_1.cif
_cod_data_source_block 99323m_Ti2(trisphenolate)2(O-t-Bu)2
_cod_database_code 4318183

loop_
_symmetry_equiv_pos_as_xyz
'x, y, z'
'-x, -y, -z'

loop_
_atom_site_label
_atom_site_type_symbol
_atom_site_fract_x
_atom_site_fract_y
_atom_site_fract_z
_atom_site_U_iso_or_equiv
_atom_site_adp_type
_atom_site_occupancy
_atom_site_symmetry_multiplicity
_atom_site_calc_flag
_atom_site_refinement_flags
_atom_site_disorder_assembly
_atom_site_disorder_group
Ti1 Ti 0.74859(4) 0.06550(4) 0.09788(4) 0.02975(17) Uani 1 1 d . . .
O1 O 0.85581(16) 0.13418(16) 0.22896(16) 0.0354(5) Uani 1 1 d . . .
O2 O 0.63301(16) 0.03019(16) 0.11108(16) 0.0338(5) Uani 1 1 d . . .
O3 O 0.25209(16) -0.14925(16) -0.04777(17) 0.0354(5) Uani 1 1 d . . .
O4 O 0.76550(17) -0.04886(17) 0.01673(17) 0.0391(6) Uani 1 1 d . . .
C1 C 0.8180(2) 0.2147(2) 0.3756(2) 0.0305(7) Uani 1 1 d . . .
C2 C 0.8794(2) 0.1689(2) 0.3326(2) 0.0310(7) Uani 1 1 d . . .
C3 C 0.9648(2) 0.1579(2) 0.3925(3) 0.0340(7) Uani 1 1 d . . .
C4 C 0.9812(3) 0.1910(3) 0.4961(3) 0.0385(8) Uani 1 1 d . . .
H4 H 1.0375 0.1833 0.5379 0.046 Uiso 1 1 calc R . .
C5 C 0.9198(3) 0.2345(2) 0.5417(3) 0.0378(8) Uani 1 1 d . A .
C6 C 0.8394(2) 0.2473(2) 0.4797(3) 0.0359(8) Uani 1 1 d . . .
H6 H 0.7979 0.2792 0.5093 0.043 Uiso 1 1 calc R . .
C7 C 0.7259(2) 0.2285(2) 0.3132(2) 0.0317(7) Uani 1 1 d . . .
H7A H 0.7336 0.2271 0.2529 0.038 Uiso 1 1 calc R . .
H7B H 0.7241 0.2976 0.3592 0.038 Uiso 1 1 calc R . .
C8 C 0.6248(2) 0.1426(2) 0.2719(2) 0.0298(7) Uani 1 1 d . . .
C9 C 0.5745(2) 0.1558(2) 0.3355(3) 0.0343(7) Uani 1 1 d . . .
H9 H 0.6006 0.2212 0.4006 0.041 Uiso 1 1 calc R . .
C10 C 0.4875(2) 0.0770(2) 0.3074(2) 0.0330(7) Uani 1 1 d . . .
C11 C 0.4496(2) -0.0158(2) 0.2108(2) 0.0311(7) Uani 1 1 d . . .
H11 H 0.3895 -0.0700 0.1898 0.037 Uiso 1 1 calc R . .
C12 C 0.4954(2) -0.0339(2) 0.1421(2) 0.0292(7) Uani 1 1 d . . .
C13 C 0.5838(2) 0.0465(2) 0.1747(2) 0.0282(7) Uani 1 1 d . . .
C14 C 0.4561(2) -0.1385(2) 0.0376(2) 0.0301(7) Uani 1 1 d . . .
H14A H 0.4362 -0.1271 -0.0210 0.036 Uiso 1 1 calc R . .
H14B H 0.5126 -0.1654 0.0376 0.036 Uiso 1 1 calc R . .
C15 C 0.3650(2) -0.2197(2) 0.0178(2) 0.0298(7) Uani 1 1 d . . .
C16 C 0.2650(2) -0.2180(2) -0.0179(2) 0.0284(7) Uani 1 1 d . . .
C17 C 0.1834(2) -0.2813(2) -0.0195(2) 0.0307(7) Uani 1 1 d . . .
C18 C 0.2044(2) -0.3517(2) 0.0084(3) 0.0354(7) Uani 1 1 d . . .
H18 H 0.1496 -0.3964 0.0065 0.042 Uiso 1 1 calc R . .
C19 C 0.3000(3) -0.3608(3) 0.0389(3) 0.0386(8) Uani 1 1 d . B .
C20 C 0.3799(2) -0.2919(2) 0.0447(2) 0.0347(7) Uani 1 1 d . . .
H20 H 0.4468 -0.2941 0.0678 0.042 Uiso 1 1 calc R . .
C21 C 1.0379(3) 0.1139(3) 0.3491(3) 0.0428(8) Uani 1 1 d . . .
C22 C 1.0916(3) 0.1872(4) 0.3243(4) 0.0662(12) Uani 1 1 d . . .
H22A H 1.0405 0.1858 0.2664 0.099 Uiso 1 1 calc R . .
H22B H 1.1435 0.1638 0.3035 0.099 Uiso 1 1 calc R . .
H22C H 1.1252 0.2587 0.3873 0.099 Uiso 1 1 calc R . .
C23 C 1.1220(3) 0.1069(3) 0.4292(3) 0.0555(10) Uani 1 1 d . . .
H23A H 1.1621 0.1766 0.4941 0.083 Uiso 1 1 calc R . .
H23B H 1.1676 0.0802 0.3990 0.083 Uiso 1 1 calc R . .
H23C H 1.0900 0.0594 0.4455 0.083 Uiso 1 1 calc R . .
C24 C 0.9800(3) 0.0033(3) 0.2496(3) 0.0621(12) Uani 1 1 d . . .
H24A H 0.9405 -0.0414 0.2641 0.093 Uiso 1 1 calc R . .
H24B H 1.0295 -0.0254 0.2286 0.093 Uiso 1 1 calc R . .
H24C H 0.9330 0.0058 0.1923 0.093 Uiso 1 1 calc R . .
C25 C 0.9386(3) 0.2668(3) 0.6549(3) 0.0450(9) Uani 1 1 d D . .
C26 C 1.0248(6) 0.2363(6) 0.7051(5) 0.068(2) Uani 0.761(9) 1 d PD A 1
H26A H 1.0909 0.2774 0.7159 0.102 Uiso 0.761(9) 1 calc PR A 1
H26B H 1.0095 0.1616 0.6580 0.102 Uiso 0.761(9) 1 calc PR A 1
H26C H 1.0288 0.2507 0.7733 0.102 Uiso 0.761(9) 1 calc PR A 1
C27 C 0.8389(5) 0.2090(6) 0.6512(5) 0.080(3) Uani 0.761(9) 1 d PD A 1
H27A H 0.8510 0.2274 0.7227 0.120 Uiso 0.761(9) 1 calc PR A 1
H27B H 0.8192 0.1332 0.6050 0.120 Uiso 0.761(9) 1 calc PR A 1
H27C H 0.7833 0.2299 0.6237 0.120 Uiso 0.761(9) 1 calc PR A 1
C28 C 0.9679(6) 0.3824(4) 0.7235(4) 0.072(2) Uani 0.761(9) 1 d PD A 1
H28A H 0.9776 0.4019 0.7946 0.108 Uiso 0.761(9) 1 calc PR A 1
H28B H 0.9132 0.4028 0.6934 0.108 Uiso 0.761(9) 1 calc PR A 1
H28C H 1.0323 0.4185 0.7274 0.108 Uiso 0.761(9) 1 calc PR A 1
C26D C 1.0476(12) 0.3555(15) 0.7300(12) 0.081(8) Uani 0.239(9) 1 d PD A 2
H26D H 1.0498 0.4129 0.7187 0.122 Uiso 0.239(9) 1 calc PR A 2
H26E H 1.0997 0.3277 0.7149 0.122 Uiso 0.239(9) 1 calc PR A 2
H26F H 1.0616 0.3817 0.8037 0.122 Uiso 0.239(9) 1 calc PR A 2
C27D C 0.935(2) 0.1755(14) 0.6651(18) 0.091(10) Uani 0.239(9) 1 d PD A 2
H27D H 0.9841 0.1462 0.6432 0.137 Uiso 0.239(9) 1 calc PR A 2
H27E H 0.8656 0.1220 0.6199 0.137 Uiso 0.239(9) 1 calc PR A 2
H27F H 0.9540 0.1982 0.7389 0.137 Uiso 0.239(9) 1 calc PR A 2
C28D C 0.8640(15) 0.317(2) 0.6888(15) 0.088(10) Uani 0.239(9) 1 d PD A 2
H28D H 0.8716 0.3264 0.7562 0.131 Uiso 0.239(9) 1 calc PR A 2
H28E H 0.7931 0.2718 0.6347 0.131 Uiso 0.239(9) 1 calc PR A 2
H28F H 0.8799 0.3856 0.6970 0.131 Uiso 0.239(9) 1 calc PR A 2
C29 C 0.4397(3) 0.0958(3) 0.3851(3) 0.0405(8) Uani 1 1 d . . .
C30 C 0.4032(3) 0.1871(3) 0.4052(3) 0.0615(11) Uani 1 1 d . . .
H30A H 0.3510 0.1707 0.3384 0.092 Uiso 1 1 calc R . .
H30B H 0.4619 0.2505 0.4351 0.092 Uiso 1 1 calc R . .
H30C H 0.3734 0.1988 0.4550 0.092 Uiso 1 1 calc R . .
C31 C 0.3486(3) -0.0009(3) 0.3440(3) 0.0583(11) Uani 1 1 d . . .
H31A H 0.3208 0.0143 0.3958 0.087 Uiso 1 1 calc R . .
H31B H 0.3717 -0.0594 0.3329 0.087 Uiso 1 1 calc R . .
H31C H 0.2949 -0.0196 0.2769 0.087 Uiso 1 1 calc R . .
C32 C 0.5225(3) 0.1232(3) 0.4904(3) 0.0527(10) Uani 1 1 d . . .
H32A H 0.5784 0.1893 0.5219 0.079 Uiso 1 1 calc R . .
H32B H 0.5501 0.0673 0.4773 0.079 Uiso 1 1 calc R . .
H32C H 0.4919 0.1303 0.5389 0.079 Uiso 1 1 calc R . .
C33 C 0.0775(2) -0.2709(3) -0.0446(3) 0.0369(8) Uani 1 1 d . . .
C34 C 0.0249(3) -0.3041(3) -0.1601(3) 0.0486(9) Uani 1 1 d . . .
H34A H 0.0710 -0.2642 -0.1739 0.073 Uiso 1 1 calc R . .
H34B H -0.0391 -0.2904 -0.1736 0.073 Uiso 1 1 calc R . .
H34C H 0.0092 -0.3791 -0.2067 0.073 Uiso 1 1 calc R . .
C35 C 0.0902(3) -0.1578(3) 0.0311(3) 0.0520(10) Uani 1 1 d . . .
H35A H 0.1237 -0.1387 0.1042 0.078 Uiso 1 1 calc R . .
H35B H 0.0223 -0.1522 0.0160 0.078 Uiso 1 1 calc R . .
H35C H 0.1326 -0.1103 0.0213 0.078 Uiso 1 1 calc R . .
C36 C 0.0045(3) -0.3415(3) -0.0308(3) 0.0526(10) Uani 1 1 d . . .
H36A H -0.0080 -0.4150 -0.0800 0.079 Uiso 1 1 calc R . .
H36B H -0.0610 -0.3307 -0.0455 0.079 Uiso 1 1 calc R . .
H36C H 0.0359 -0.3240 0.0420 0.079 Uiso 1 1 calc R . .
C37 C 0.3178(3) -0.4416(3) 0.0670(3) 0.0576(11) Uani 1 1 d D . .
C38 C 0.4015(8) -0.3751(8) 0.1864(9) 0.129(6) Uani 0.601(12) 1 d PD B 1
H38A H 0.3832 -0.3172 0.2280 0.193 Uiso 0.601(12) 1 calc PR B 1
H38B H 0.4691 -0.3471 0.1909 0.193 Uiso 0.601(12) 1 calc PR B 1
H38C H 0.4041 -0.4200 0.2144 0.193 Uiso 0.601(12) 1 calc PR B 1
C39 C 0.3583(13) -0.5116(10) -0.0010(13) 0.112(6) Uani 0.601(12) 1 d PD B 1
H39A H 0.4238 -0.4695 0.0100 0.169 Uiso 0.601(12) 1 calc PR B 1
H39B H 0.3084 -0.5490 -0.0754 0.169 Uiso 0.601(12) 1 calc PR B 1
H39C H 0.3691 -0.5623 0.0180 0.169 Uiso 0.601(12) 1 calc PR B 1
C40 C 0.2242(5) -0.5023(7) 0.0654(8) 0.062(3) Uani 0.601(12) 1 d PD B 1
H40A H 0.2393 -0.5541 0.0810 0.094 Uiso 0.601(12) 1 calc PR B 1
H40B H 0.1659 -0.5382 -0.0047 0.094 Uiso 0.601(12) 1 calc PR B 1
H40C H 0.2068 -0.4540 0.1188 0.094 Uiso 0.601(12) 1 calc PR B 1
C38D C 0.4143(9) -0.4620(12) 0.0636(12) 0.065(4) Uani 0.399(12) 1 d PD B 2
H38D H 0.4751 -0.4004 0.1230 0.098 Uiso 0.399(12) 1 calc PR B 2
H38E H 0.4148 -0.4762 -0.0031 0.098 Uiso 0.399(12) 1 calc PR B 2
H38F H 0.4153 -0.5227 0.0685 0.098 Uiso 0.399(12) 1 calc PR B 2
C39D C 0.2262(8) -0.5511(8) -0.0239(12) 0.076(6) Uani 0.399(12) 1 d PD B 2
H39D H 0.2362 -0.6048 -0.0094 0.113 Uiso 0.399(12) 1 calc PR B 2
H39E H 0.2257 -0.5710 -0.0922 0.113 Uiso 0.399(12) 1 calc PR B 2
H39F H 0.1604 -0.5449 -0.0258 0.113 Uiso 0.399(12) 1 calc PR B 2
C40D C 0.3163(19) -0.4115(13) 0.1691(13) 0.129(11) Uani 0.399(12) 1 d PD B 2
H40D H 0.2550 -0.3946 0.1696 0.194 Uiso 0.399(12) 1 calc PR B 2
H40E H 0.3783 -0.3502 0.2267 0.194 Uiso 0.399(12) 1 calc PR B 2
H40F H 0.3145 -0.4699 0.1788 0.194 Uiso 0.399(12) 1 calc PR B 2
C41 C 0.7314(3) -0.1534(3) -0.0725(3) 0.0407(8) Uani 1 1 d . . .
C42 C 0.7450(4) -0.2228(3) -0.0295(4) 0.0807(16) Uani 1 1 d . . .
H42A H 0.8176 -0.1978 0.0195 0.121 Uiso 1 1 calc R . .
H42B H 0.7238 -0.2951 -0.0882 0.121 Uiso 1 1 calc R . .
H42C H 0.7025 -0.2203 0.0080 0.121 Uiso 1 1 calc R . .
C43 C 0.6189(3) -0.1856(3) -0.1448(3) 0.0583(11) Uani 1 1 d . . .
H43A H 0.5773 -0.1855 -0.1069 0.087 Uiso 1 1 calc R . .
H43B H 0.5948 -0.2560 -0.2076 0.087 Uiso 1 1 calc R . .
H43C H 0.6121 -0.1360 -0.1662 0.087 Uiso 1 1 calc R . .
C44 C 0.7991(3) -0.1501(3) -0.1270(3) 0.0652(12) Uani 1 1 d . . .
H44A H 0.7847 -0.1087 -0.1577 0.098 Uiso 1 1 calc R . .
H44B H 0.7847 -0.2215 -0.1832 0.098 Uiso 1 1 calc R . .
H44C H 0.8717 -0.1180 -0.0754 0.098 Uiso 1 1 calc R . .
O5 O 0.6977(3) 0.4103(3) 0.5478(3) 0.1064(13) Uani 1 1 d . . .
C50 C 0.6919(7) 0.4501(6) 0.6429(5) 0.146(3) Uani 1 1 d . . .
H50A H 0.6414 0.3951 0.6387 0.175 Uiso 1 1 calc R . .
H50B H 0.7599 0.4713 0.6999 0.175 Uiso 1 1 calc R . .
C51 C 0.6628(8) 0.5345(6) 0.6664(7) 0.155(4) Uani 1 1 d . . .
H51A H 0.7117 0.5948 0.7386 0.186 Uiso 1 1 calc R . .
H51B H 0.5932 0.5174 0.6631 0.186 Uiso 1 1 calc R . .
C52 C 0.6626(6) 0.5605(5) 0.5878(6) 0.122(2) Uani 1 1 d . . .
H52A H 0.5996 0.5735 0.5605 0.147 Uiso 1 1 calc R . .
H52B H 0.7239 0.6229 0.6185 0.147 Uiso 1 1 calc R . .
C53 C 0.6651(5) 0.4668(5) 0.5049(5) 0.1030(19) Uani 1 1 d . . .
H53A H 0.5957 0.4238 0.4445 0.124 Uiso 1 1 calc R . .
H53B H 0.7133 0.4867 0.4792 0.124 Uiso 1 1 calc R . .
O6 O 0.4409(3) -0.4782(3) -0.2770(3) 0.1136(13) Uani 1 1 d D . .
C60 C 0.3691(5) -0.5822(4) -0.3375(5) 0.106(2) Uani 1 1 d D . .
H60A H 0.3999 -0.6257 -0.3167 0.128 Uiso 1 1 calc R . .
H60B H 0.3496 -0.6128 -0.4136 0.128 Uiso 1 1 calc R . .
C61 C 0.2786(4) -0.5803(4) -0.3183(6) 0.133(3) Uani 1 1 d D . .
H61A H 0.2666 -0.6230 -0.2888 0.160 Uiso 1 1 calc R . .
H61B H 0.2168 -0.6087 -0.3850 0.160 Uiso 1 1 calc R . .
C62 C 0.2991(4) -0.4710(4) -0.2429(5) 0.109(2) Uani 1 1 d D . .
H62A H 0.2556 -0.4437 -0.2777 0.131 Uiso 1 1 calc R . .
H62B H 0.2846 -0.4638 -0.1835 0.131 Uiso 1 1 calc R . .
C63 C 0.4076(4) -0.4143(4) -0.2048(5) 0.111(2) Uani 1 1 d D . .
H63A H 0.4172 -0.3473 -0.2005 0.134 Uiso 1 1 calc R . .
H63B H 0.4481 -0.3989 -0.1335 0.134 Uiso 1 1 calc R . .
O7 O 1.3761(6) 0.2259(5) 0.7763(7) 0.102(3) Uiso 0.531(9) 1 d PD C 1
C70 C 1.3476(12) 0.1343(9) 0.6550(10) 0.112(5) Uiso 0.531(9) 1 d PD C 1
H70A H 1.3039 0.1453 0.6022 0.134 Uiso 0.531(9) 1 calc PR C 1
H70B H 1.4098 0.1275 0.6450 0.134 Uiso 0.531(9) 1 calc PR C 1
C71 C 1.2912(11) 0.0461(8) 0.6531(9) 0.098(4) Uiso 0.531(9) 1 d PD C 1
H71A H 1.3307 0.0003 0.6532 0.118 Uiso 0.531(9) 1 calc PR C 1
H71B H 1.2233 0.0041 0.5903 0.118 Uiso 0.531(9) 1 calc PR C 1
C72 C 1.2791(8) 0.0972(7) 0.7523(8) 0.079(3) Uiso 0.531(9) 1 d PD C 1
H72A H 1.2160 0.0539 0.7455 0.095 Uiso 0.531(9) 1 calc PR C 1
H72B H 1.3396 0.1114 0.8132 0.095 Uiso 0.531(9) 1 calc PR C 1
C73 C 1.2716(9) 0.1945(8) 0.7629(11) 0.099(5) Uiso 0.531(9) 1 d PD C 1
H73A H 1.2198 0.1841 0.6982 0.119 Uiso 0.531(9) 1 calc PR C 1
H73B H 1.2626 0.2401 0.8258 0.119 Uiso 0.531(9) 1 calc PR C 1
O7D O 1.3274(8) 0.2228(7) 0.7173(9) 0.120(4) Uiso 0.469(9) 1 d PD C 2
C70D C 1.3948(9) 0.1596(8) 0.6938(10) 0.078(4) Uiso 0.469(9) 1 d PD C 2
H70C H 1.4290 0.1740 0.6543 0.094 Uiso 0.469(9) 1 calc PR C 2
H70D H 1.4470 0.1711 0.7588 0.094 Uiso 0.469(9) 1 calc PR C 2
C71D C 1.3162(8) 0.0577(7) 0.6300(8) 0.066(3) Uiso 0.469(9) 1 d PD C 2
H71C H 1.3442 0.0064 0.6374 0.079 Uiso 0.469(9) 1 calc PR C 2
H71D H 1.2867 0.0344 0.5546 0.079 Uiso 0.469(9) 1 calc PR C 2
C72D C 1.2349(8) 0.0683(7) 0.6705(9) 0.075(3) Uiso 0.469(9) 1 d PD C 2
H72C H 1.1738 0.0683 0.6214 0.090 Uiso 0.469(9) 1 calc PR C 2
H72D H 1.2129 0.0110 0.6806 0.090 Uiso 0.469(9) 1 calc PR C 2
C73D C 1.2896(13) 0.1711(11) 0.7731(11) 0.113(6) Uiso 0.469(9) 1 d PD C 2
H73C H 1.3466 0.1718 0.8271 0.135 Uiso 0.469(9) 1 calc PR C 2
H73D H 1.2432 0.1997 0.8018 0.135 Uiso 0.469(9) 1 calc PR C 2
O8 O 0.8742(4) 0.4819(5) 0.4498(4) 0.0698(16) Uani 0.50 1 d PD D -1
C80 C 0.9403(7) 0.5252(13) 0.5572(5) 0.087(3) Uani 0.50 1 d PD D -1
H80A H 0.9064 0.4934 0.5866 0.105 Uiso 0.50 1 calc PR D -1
H80B H 0.9572 0.6017 0.5991 0.105 Uiso 0.50 1 calc PR D -1
C81 C 1.0338(6) 0.5036(14) 0.5618(7) 0.103(3) Uani 0.50 1 d PD D -1
H81A H 1.0364 0.4497 0.5787 0.123 Uiso 0.50 1 calc PR D -1
H81B H 1.0955 0.5679 0.6167 0.123 Uiso 0.50 1 calc PR D -1
C82 C 1.0302(7) 0.4661(15) 0.4576(8) 0.087(3) Uani 0.50 1 d PD D -1
H82A H 1.0908 0.5120 0.4633 0.105 Uiso 0.50 1 calc PR D -1
H82B H 1.0298 0.3939 0.4246 0.105 Uiso 0.50 1 calc PR D -1
C83 C 0.9356(6) 0.4683(13) 0.3948(6) 0.103(3) Uani 0.50 1 d PD D -1
H83A H 0.9515 0.5268 0.3849 0.123 Uiso 0.50 1 calc PR D -1
H83B H 0.8984 0.4020 0.3243 0.123 Uiso 0.50 1 calc PR D -1

loop_
_atom_site_aniso_label
_atom_site_aniso_U_11
_atom_site_aniso_U_22
_atom_site_aniso_U_33
_atom_site_aniso_U_23
_atom_site_aniso_U_13
_atom_site_aniso_U_12
Ti1 0.0257(3) 0.0391(3) 0.0364(3) 0.0261(3) 0.0172(2) 0.0147(2)
O1 0.0305(12) 0.0488(13) 0.0365(12) 0.0280(11) 0.0175(10) 0.0161(10)
O2 0.0289(12) 0.0421(12) 0.0375(12) 0.0242(10) 0.0189(10) 0.0131(10)
O3 0.0284(12) 0.0475(13) 0.0466(13) 0.0347(11) 0.0192(10) 0.0168(10)
O4 0.0393(13) 0.0451(13) 0.0425(13) 0.0275(11) 0.0205(11) 0.0208(11)
C1 0.0247(16) 0.0320(16) 0.0372(17) 0.0209(14) 0.0134(13) 0.0100(13)
C2 0.0271(16) 0.0362(16) 0.0344(17) 0.0231(14) 0.0136(13) 0.0107(13)
C3 0.0272(17) 0.0425(18) 0.0434(19) 0.0291(16) 0.0173(14) 0.0166(14)
C4 0.0291(18) 0.0492(19) 0.0416(19) 0.0296(17) 0.0123(15) 0.0157(15)
C5 0.0333(19) 0.0426(18) 0.0341(17) 0.0209(15) 0.0124(14) 0.0116(15)
C6 0.0306(18) 0.0390(17) 0.0377(18) 0.0194(15) 0.0166(14) 0.0138(14)
C7 0.0274(17) 0.0360(16) 0.0374(17) 0.0232(15) 0.0144(14) 0.0142(14)
C8 0.0250(16) 0.0381(16) 0.0371(17) 0.0256(15) 0.0156(13) 0.0158(14)
C9 0.0310(18) 0.0426(18) 0.0352(17) 0.0223(15) 0.0162(14) 0.0200(15)
C10 0.0258(17) 0.0469(18) 0.0378(17) 0.0281(16) 0.0177(14) 0.0165(15)
C11 0.0202(15) 0.0452(18) 0.0376(17) 0.0288(15) 0.0143(13) 0.0118(14)
C12 0.0256(16) 0.0377(16) 0.0337(16) 0.0248(14) 0.0140(13) 0.0145(14)
C13 0.0234(15) 0.0406(17) 0.0368(17) 0.0284(15) 0.0179(13) 0.0159(13)
C14 0.0257(16) 0.0389(17) 0.0339(16) 0.0232(14) 0.0162(13) 0.0137(14)
C15 0.0247(16) 0.0349(16) 0.0333(16) 0.0197(14) 0.0157(13) 0.0100(13)
C16 0.0259(16) 0.0336(15) 0.0331(16) 0.0228(14) 0.0139(13) 0.0116(13)
C17 0.0220(16) 0.0385(16) 0.0345(17) 0.0229(14) 0.0122(13) 0.0093(13)
C18 0.0253(17) 0.0404(17) 0.0444(19) 0.0282(16) 0.0149(14) 0.0063(14)
C19 0.0334(19) 0.0470(19) 0.0461(19) 0.0332(17) 0.0169(15) 0.0158(15)
C20 0.0258(17) 0.0426(18) 0.0412(18) 0.0269(16) 0.0136(14) 0.0148(14)
C21 0.036(2) 0.063(2) 0.049(2) 0.0378(19) 0.0240(17) 0.0290(18)
C22 0.049(3) 0.109(3) 0.095(3) 0.078(3) 0.050(2) 0.046(2)
C23 0.041(2) 0.084(3) 0.063(2) 0.049(2) 0.0255(19) 0.040(2)
C24 0.063(3) 0.076(3) 0.053(2) 0.030(2) 0.027(2) 0.049(2)
C25 0.046(2) 0.059(2) 0.0335(18) 0.0267(18) 0.0182(16) 0.0205(18)
C26 0.090(5) 0.091(5) 0.050(3) 0.050(4) 0.034(4) 0.053(4)
C27 0.069(4) 0.108(6) 0.047(3) 0.041(4) 0.024(3) 0.004(4)
C28 0.105(7) 0.061(4) 0.037(3) 0.025(3) 0.020(3) 0.032(4)
C26D 0.100(18) 0.106(17) 0.037(10) 0.037(11) 0.033(11) 0.038(14)
C27D 0.15(3) 0.107(18) 0.065(15) 0.063(15) 0.077(18) 0.062(19)
C28D 0.071(16) 0.16(3) 0.046(11) 0.052(15) 0.040(12) 0.066(19)
C29 0.0344(19) 0.059(2) 0.0382(18) 0.0291(17) 0.0213(15) 0.0201(17)
C30 0.064(3) 0.087(3) 0.067(3) 0.048(2) 0.049(2) 0.045(2)
C31 0.045(2) 0.078(3) 0.046(2) 0.029(2) 0.0290(19) 0.008(2)
C32 0.048(2) 0.078(3) 0.043(2) 0.038(2) 0.0238(18) 0.024(2)
C33 0.0225(16) 0.0508(19) 0.0475(19) 0.0330(17) 0.0178(15) 0.0127(15)
C34 0.0252(18) 0.064(2) 0.059(2) 0.043(2) 0.0103(16) 0.0095(17)
C35 0.041(2) 0.060(2) 0.071(3) 0.038(2) 0.035(2) 0.0270(19)
C36 0.030(2) 0.076(3) 0.073(3) 0.054(2) 0.0271(19) 0.0194(19)
C37 0.042(2) 0.069(3) 0.090(3) 0.066(3) 0.025(2) 0.022(2)
C38 0.057(6) 0.179(11) 0.162(11) 0.159(10) -0.013(6) -0.011(6)
C39 0.164(14) 0.127(11) 0.209(16) 0.145(12) 0.149(14) 0.119(12)
C40 0.049(4) 0.078(6) 0.089(8) 0.069(6) 0.027(4) 0.021(4)
C38D 0.058(8) 0.066(9) 0.075(9) 0.043(7) 0.018(6) 0.037(7)
C39D 0.050(7) 0.072(8) 0.125(13) 0.079(9) 0.024(7) 0.018(6)
C40D 0.25(3) 0.143(18) 0.150(19) 0.140(17) 0.15(2) 0.13(2)
C41 0.047(2) 0.0423(19) 0.044(2) 0.0267(17) 0.0245(17) 0.0237(17)
C42 0.135(5) 0.055(3) 0.061(3) 0.040(2) 0.033(3) 0.047(3)
C43 0.046(2) 0.060(2) 0.054(2) 0.025(2) 0.0171(19) 0.0169(19)
C44 0.063(3) 0.081(3) 0.057(3) 0.031(2) 0.038(2) 0.036(2)
O5 0.156(4) 0.091(3) 0.087(3) 0.043(2) 0.063(3) 0.076(3)
C50 0.244(10) 0.138(6) 0.078(4) 0.053(4) 0.080(5) 0.119(6)
C51 0.278(11) 0.117(5) 0.186(8) 0.097(6) 0.186(8) 0.118(7)
C52 0.183(7) 0.086(4) 0.147(6) 0.069(4) 0.109(6) 0.073(4)
C53 0.136(6) 0.105(4) 0.103(4) 0.066(4) 0.065(4) 0.068(4)
O6 0.104(3) 0.125(3) 0.127(4) 0.070(3) 0.068(3) 0.040(3)
C60 0.145(6) 0.086(4) 0.099(4) 0.052(4) 0.056(5) 0.059(4)
C61 0.128(6) 0.093(5) 0.135(6) 0.035(4) 0.066(5) 0.014(4)
C62 0.083(4) 0.115(5) 0.085(4) 0.034(4) 0.031(3) 0.017(4)
C63 0.091(5) 0.095(4) 0.113(5) 0.030(4) 0.060(4) 0.013(3)
O8 0.061(4) 0.090(4) 0.053(3) 0.040(3) 0.022(3) 0.020(3)
C80 0.076(7) 0.077(4) 0.085(5) 0.039(4) 0.030(4) 0.006(5)
C81 0.047(6) 0.144(9) 0.078(8) 0.064(9) 0.004(6) -0.012(7)
C82 0.076(7) 0.077(4) 0.085(5) 0.039(4) 0.030(4) 0.006(5)
C83 0.047(6) 0.144(9) 0.078(8) 0.064(9) 0.004(6) -0.012(7)

loop_
_atom_type_symbol
_atom_type_description
_atom_type_scat_dispersion_real
_atom_type_scat_dispersion_imag
_atom_type_scat_source
C C 0.0033 0.0016 'International Tables Vol C Tables 4.2.6.8 and 6.1.1.4'
H H 0.0000 0.0000 'International Tables Vol C Tables 4.2.6.8 and 6.1.1.4'
O O 0.0106 0.0060 'International Tables Vol C Tables 4.2.6.8 and 6.1.1.4'
Ti Ti 0.2776 0.4457 'International Tables Vol C Tables 4.2.6.8 and 6.1.1.4'

loop_
_geom_angle_atom_site_label_1
_geom_angle_atom_site_label_2
_geom_angle_atom_site_label_3
_geom_angle
_geom_angle_site_symmetry_1
_geom_angle_site_symmetry_3
_geom_angle_publ_flag
O4 Ti1 O2 109.52(10) . . ?
O4 Ti1 O3 111.21(10) . 2_655 ?
O2 Ti1 O3 112.16(10) . 2_655 ?
O4 Ti1 O1 107.29(10) . . ?
O2 Ti1 O1 106.96(10) . . ?
O3 Ti1 O1 109.49(10) 2_655 . ?
C2 O1 Ti1 142.9(2) . . ?
C13 O2 Ti1 148.8(2) . . ?
C16 O3 Ti1 169.18(19) . 2_655 ?
C41 O4 Ti1 154.5(2) . . ?
C2 C1 C6 118.9(3) . . ?
C2 C1 C7 123.1(3) . . ?
C6 C1 C7 118.0(3) . . ?
O1 C2 C1 118.5(3) . . ?
O1 C2 C3 119.6(3) . . ?
C1 C2 C3 121.9(3) . . ?
C4 C3 C2 116.3(3) . . ?
C4 C3 C21 120.8(3) . . ?
C2 C3 C21 122.9(3) . . ?
C5 C4 C3 123.9(3) . . ?
C6 C5 C4 116.9(3) . . ?
C6 C5 C25 120.9(3) . . ?
C4 C5 C25 122.2(3) . . ?
C5 C6 C1 122.1(3) . . ?
C1 C7 C8 111.6(2) . . ?
C9 C8 C13 117.9(3) . . ?
C9 C8 C7 119.3(3) . . ?
C13 C8 C7 122.6(3) . . ?
C8 C9 C10 122.6(3) . . ?
C11 C10 C9 117.3(3) . . ?
C11 C10 C29 123.3(3) . . ?
C9 C10 C29 119.4(3) . . ?
C10 C11 C12 123.1(3) . . ?
C13 C12 C11 117.4(3) . . ?
C13 C12 C14 119.7(3) . . ?
C11 C12 C14 122.8(3) . . ?
O2 C13 C12 119.0(3) . . ?
O2 C13 C8 119.3(3) . . ?
C12 C13 C8 121.6(3) . . ?
C15 C14 C12 113.1(2) . . ?
C20 C15 C16 118.5(3) . . ?
C20 C15 C14 120.0(3) . . ?
C16 C15 C14 121.2(3) . . ?
O3 C16 C17 121.3(3) . . ?
O3 C16 C15 117.0(3) . . ?
C17 C16 C15 121.6(3) . . ?
C16 C17 C18 116.4(3) . . ?
C16 C17 C33 122.5(3) . . ?
C18 C17 C33 121.1(3) . . ?
C19 C18 C17 124.4(3) . . ?
C18 C19 C20 116.7(3) . . ?
C18 C19 C37 122.0(3) . . ?
C20 C19 C37 121.3(3) . . ?
C19 C20 C15 122.2(3) . . ?
C24 C21 C23 106.6(3) . . ?
C24 C21 C22 109.9(3) . . ?
C23 C21 C22 107.6(3) . . ?
C24 C21 C3 111.6(3) . . ?
C23 C21 C3 112.2(3) . . ?
C22 C21 C3 108.9(3) . . ?
C27D C25 C28 139.3(9) . . ?
C27D C25 C28D 112.2(12) . . ?
C28 C25 C28D 57.0(10) . . ?
C27D C25 C5 110.0(8) . . ?
C28 C25 C5 110.1(3) . . ?
C28D C25 C5 112.4(7) . . ?
C27D C25 C26 48.1(11) . . ?
C28 C25 C26 108.5(4) . . ?
C28D C25 C26 135.4(8) . . ?
C5 C25 C26 112.1(3) . . ?
C27D C25 C27 62.5(11) . . ?
C28 C25 C27 109.8(5) . . ?
C28D C25 C27 54.9(10) . . ?
C5 C25 C27 109.0(3) . . ?
C26 C25 C27 107.1(5) . . ?
C27D C25 C26D 110.6(13) . . ?
C28 C25 C26D 50.2(9) . . ?
C28D C25 C26D 105.1(11) . . ?
C5 C25 C26D 106.3(7) . . ?
C26 C25 C26D 64.0(9) . . ?
C27 C25 C26D 144.1(7) . . ?
C31 C29 C30 108.8(3) . . ?
C31 C29 C32 108.2(3) . . ?
C30 C29 C32 109.0(3) . . ?
C31 C29 C10 112.2(3) . . ?
C30 C29 C10 110.0(3) . . ?
C32 C29 C10 108.5(3) . . ?
C34 C33 C36 106.6(3) . . ?
C34 C33 C35 111.2(3) . . ?
C36 C33 C35 106.8(3) . . ?
C34 C33 C17 109.8(3) . . ?
C36 C33 C17 112.5(3) . . ?
C35 C33 C17 109.9(3) . . ?
C40D C37 C39 135.9(8) . . ?
C40D C37 C40 61.9(9) . . ?
C39 C37 C40 112.4(6) . . ?
C40D C37 C38D 112.2(9) . . ?
C39 C37 C38D 35.8(6) . . ?
C40 C37 C38D 132.0(7) . . ?
C40D C37 C19 111.0(6) . . ?
C39 C37 C19 110.6(5) . . ?
C40 C37 C19 113.3(4) . . ?
C38D C37 C19 112.7(7) . . ?
C40D C37 C38 44.7(9) . . ?
C39 C37 C38 109.5(7) . . ?
C40 C37 C38 105.0(6) . . ?
C38D C37 C38 74.9(7) . . ?
C19 C37 C38 105.5(4) . . ?
C40D C37 C39D 108.9(9) . . ?
C39 C37 C39D 71.0(7) . . ?
C40 C37 C39D 48.4(6) . . ?
C38D C37 C39D 104.3(7) . . ?
C19 C37 C39D 107.4(5) . . ?
C38 C37 C39D 144.3(6) . . ?
O4 C41 C44 106.5(3) . . ?
O4 C41 C43 108.3(3) . . ?
C44 C41 C43 111.4(3) . . ?
O4 C41 C42 106.9(3) . . ?
C44 C41 C42 112.0(3) . . ?
C43 C41 C42 111.6(3) . . ?
C50 O5 C53 108.0(4) . . ?
C51 C50 O5 110.6(6) . . ?
C50 C51 C52 107.5(6) . . ?
C53 C52 C51 103.0(5) . . ?
O5 C53 C52 107.8(5) . . ?
C60 O6 C63 108.1(4) . . ?
O6 C60 C61 108.3(3) . . ?
C60 C61 C62 106.6(2) . . ?
C63 C62 C61 106.0(3) . . ?
O6 C63 C62 107.7(3) . . ?
C73 O7 C70 94.2(8) . . ?
C71 C70 O7 97.7(8) . . ?
C70 C71 C72 103.1(8) . . ?
C73 C72 C71 101.9(8) . . ?
O7 C73 C72 88.7(8) . . ?
C70D O7D C73D 93.0(9) . . ?
C71D C70D O7D 98.0(8) . . ?
C70D C71D C72D 105.4(7) . . ?
C73D C72D C71D 102.7(8) . . ?
C72D C73D O7D 90.2(9) . . ?
C80 O8 C83 107.5(4) . . ?
O8 C80 C81 107.7(4) . . ?
C80 C81 C82 106.5(3) . . ?
C83 C82 C81 106.4(3) . . ?
O8 C83 C82 107.6(4) . . ?

loop_
_geom_bond_atom_site_label_1
_geom_bond_atom_site_label_2
_geom_bond_distance
_geom_bond_site_symmetry_2
_geom_bond_publ_flag
Ti1 O4 1.763(2) . ?
Ti1 O2 1.798(2) . ?
Ti1 O3 1.805(2) 2_655 ?
Ti1 O1 1.820(2) . ?
O1 C2 1.373(4) . ?
O2 C13 1.374(3) . ?
O3 C16 1.367(3) . ?
O3 Ti1 1.805(2) 2_655 ?
O4 C41 1.434(4) . ?
C1 C2 1.393(4) . ?
C1 C6 1.395(4) . ?
C1 C7 1.523(4) . ?
C2 C3 1.410(4) . ?
C3 C4 1.402(5) . ?
C3 C21 1.538(4) . ?
C4 C5 1.399(5) . ?
C5 C6 1.393(5) . ?
C5 C25 1.540(5) . ?
C7 C8 1.525(4) . ?
C8 C9 1.389(4) . ?
C8 C13 1.402(4) . ?
C9 C10 1.393(4) . ?
C10 C11 1.379(4) . ?
C10 C29 1.541(4) . ?
C11 C12 1.400(4) . ?
C12 C13 1.393(4) . ?
C12 C14 1.525(4) . ?
C14 C15 1.507(4) . ?
C15 C20 1.394(4) . ?
C15 C16 1.411(4) . ?
C16 C17 1.397(4) . ?
C17 C18 1.398(4) . ?
C17 C33 1.538(4) . ?
C18 C19 1.392(5) . ?
C19 C20 1.392(4) . ?
C19 C37 1.543(5) . ?
C21 C24 1.529(5) . ?
C21 C23 1.534(5) . ?
C21 C22 1.537(5) . ?
C25 C27D 1.489(12) . ?
C25 C28 1.493(6) . ?
C25 C28D 1.539(12) . ?
C25 C26 1.545(6) . ?
C25 C27 1.550(6) . ?
C25 C26D 1.560(13) . ?
C29 C31 1.527(5) . ?
C29 C30 1.528(5) . ?
C29 C32 1.539(5) . ?
C33 C34 1.531(5) . ?
C33 C36 1.536(4) . ?
C33 C35 1.536(5) . ?
C37 C40D 1.476(10) . ?
C37 C39 1.494(9) . ?
C37 C40 1.513(7) . ?
C37 C38D 1.515(11) . ?
C37 C38 1.582(9) . ?
C37 C39D 1.594(10) . ?
C41 C44 1.515(5) . ?
C41 C43 1.522(5) . ?
C41 C42 1.525(5) . ?
O5 C50 1.382(7) . ?
O5 C53 1.395(6) . ?
C50 C51 1.368(8) . ?
C51 C52 1.475(9) . ?
C52 C53 1.460(7) . ?
O6 C60 1.414(4) . ?
O6 C63 1.414(4) . ?
C60 C61 1.454(5) . ?
C61 C62 1.459(7) . ?
C62 C63 1.454(5) . ?
O7 C73 1.444(11) . ?
O7 C70 1.639(11) . ?
C70 C71 1.453(12) . ?
C71 C72 1.487(12) . ?
C72 C73 1.464(12) . ?
O7D C70D 1.516(11) . ?
O7D C73D 1.591(12) . ?
C70D C71D 1.427(11) . ?
C71D C72D 1.520(12) . ?
C72D C73D 1.485(12) . ?
O8 C80 1.415(4) . ?
O8 C83 1.415(4) . ?
C80 C81 1.455(5) . ?
C81 C82 1.459(7) . ?
C82 C83 1.455(5) . ?

loop_
_geom_torsion_atom_site_label_1
_geom_torsion_atom_site_label_2
_geom_torsion_atom_site_label_3
_geom_torsion_atom_site_label_4
_geom_torsion
_geom_torsion_site_symmetry_1
_geom_torsion_site_symmetry_2
_geom_torsion_site_symmetry_3
_geom_torsion_site_symmetry_4
_geom_torsion_publ_flag
O4 Ti1 O1 C2 -118.3(3) . . . . ?
O2 Ti1 O1 C2 -0.9(3) . . . . ?
O3 Ti1 O1 C2 120.9(3) 2_655 . . . ?
O4 Ti1 O2 C13 136.8(4) . . . . ?
O3 Ti1 O2 C13 -99.3(4) 2_655 . . . ?
O1 Ti1 O2 C13 20.8(4) . . . . ?
O2 Ti1 O4 C41 40.9(5) . . . . ?
O3 Ti1 O4 C41 -83.7(5) 2_655 . . . ?
O1 Ti1 O4 C41 156.6(5) . . . . ?
Ti1 O1 C2 C1 -41.8(5) . . . . ?
Ti1 O1 C2 C3 138.5(3) . . . . ?
C6 C1 C2 O1 178.1(3) . . . . ?
C7 C1 C2 O1 -0.2(4) . . . . ?
C6 C1 C2 C3 -2.3(5) . . . . ?
C7 C1 C2 C3 179.5(3) . . . . ?
O1 C2 C3 C4 -177.3(3) . . . . ?
C1 C2 C3 C4 3.1(5) . . . . ?
O1 C2 C3 C21 3.6(5) . . . . ?
C1 C2 C3 C21 -176.1(3) . . . . ?
C2 C3 C4 C5 -1.1(5) . . . . ?
C21 C3 C4 C5 178.1(3) . . . . ?
C3 C4 C5 C6 -1.5(5) . . . . ?
C3 C4 C5 C25 178.2(3) . . . . ?
C4 C5 C6 C1 2.4(5) . . . . ?
C25 C5 C6 C1 -177.3(3) . . . . ?
C2 C1 C6 C5 -0.6(5) . . . . ?
C7 C1 C6 C5 177.7(3) . . . . ?
C2 C1 C7 C8 99.0(3) . . . . ?
C6 C1 C7 C8 -79.2(3) . . . . ?
C1 C7 C8 C9 87.5(3) . . . . ?
C1 C7 C8 C13 -87.6(4) . . . . ?
C13 C8 C9 C10 1.6(5) . . . . ?
C7 C8 C9 C10 -173.7(3) . . . . ?
C8 C9 C10 C11 -2.1(5) . . . . ?
C8 C9 C10 C29 176.7(3) . . . . ?
C9 C10 C11 C12 1.1(5) . . . . ?
C29 C10 C11 C12 -177.6(3) . . . . ?
C10 C11 C12 C13 0.3(5) . . . . ?
C10 C11 C12 C14 177.0(3) . . . . ?
Ti1 O2 C13 C12 -158.3(3) . . . . ?
Ti1 O2 C13 C8 20.2(5) . . . . ?
C11 C12 C13 O2 177.6(3) . . . . ?
C14 C12 C13 O2 0.8(4) . . . . ?
C11 C12 C13 C8 -0.9(4) . . . . ?
C14 C12 C13 C8 -177.7(3) . . . . ?
C9 C8 C13 O2 -178.5(3) . . . . ?
C7 C8 C13 O2 -3.4(4) . . . . ?
C9 C8 C13 C12 -0.1(4) . . . . ?
C7 C8 C13 C12 175.1(3) . . . . ?
C13 C12 C14 C15 175.5(3) . . . . ?
C11 C12 C14 C15 -1.1(4) . . . . ?
C12 C14 C15 C20 -95.4(3) . . . . ?
C12 C14 C15 C16 78.1(4) . . . . ?
Ti1 O3 C16 C17 -142.6(9) 2_655 . . . ?
Ti1 O3 C16 C15 39.4(12) 2_655 . . . ?
C20 C15 C16 O3 -177.4(3) . . . . ?
C14 C15 C16 O3 8.9(4) . . . . ?
C20 C15 C16 C17 4.7(4) . . . . ?
C14 C15 C16 C17 -169.0(3) . . . . ?
O3 C16 C17 C18 177.4(3) . . . . ?
C15 C16 C17 C18 -4.7(4) . . . . ?
O3 C16 C17 C33 -5.8(4) . . . . ?
C15 C16 C17 C33 172.1(3) . . . . ?
C16 C17 C18 C19 1.2(5) . . . . ?
C33 C17 C18 C19 -175.6(3) . . . . ?
C17 C18 C19 C20 2.3(5) . . . . ?
C17 C18 C19 C37 -178.9(3) . . . . ?
C18 C19 C20 C15 -2.4(5) . . . . ?
C37 C19 C20 C15 178.8(3) . . . . ?
C16 C15 C20 C19 -0.9(5) . . . . ?
C14 C15 C20 C19 172.8(3) . . . . ?
C4 C3 C21 C24 122.4(4) . . . . ?
C2 C3 C21 C24 -58.4(4) . . . . ?
C4 C3 C21 C23 2.8(5) . . . . ?
C2 C3 C21 C23 -178.1(3) . . . . ?
C4 C3 C21 C22 -116.2(4) . . . . ?
C2 C3 C21 C22 63.0(4) . . . . ?
C6 C5 C25 C27D 122.9(13) . . . . ?
C4 C5 C25 C27D -56.8(13) . . . . ?
C6 C5 C25 C28 -64.4(5) . . . . ?
C4 C5 C25 C28 115.9(5) . . . . ?
C6 C5 C25 C28D -2.9(12) . . . . ?
C4 C5 C25 C28D 177.5(12) . . . . ?
C6 C5 C25 C26 174.6(4) . . . . ?
C4 C5 C25 C26 -5.1(6) . . . . ?
C6 C5 C25 C27 56.1(5) . . . . ?
C4 C5 C25 C27 -123.5(5) . . . . ?
C6 C5 C25 C26D -117.4(10) . . . . ?
C4 C5 C25 C26D 63.0(10) . . . . ?
C11 C10 C29 C31 1.8(5) . . . . ?
C9 C10 C29 C31 -176.8(3) . . . . ?
C11 C10 C29 C30 -119.5(4) . . . . ?
C9 C10 C29 C30 61.9(4) . . . . ?
C11 C10 C29 C32 121.4(3) . . . . ?
C9 C10 C29 C32 -57.3(4) . . . . ?
C16 C17 C33 C34 67.1(4) . . . . ?
C18 C17 C33 C34 -116.3(3) . . . . ?
C16 C17 C33 C36 -174.4(3) . . . . ?
C18 C17 C33 C36 2.3(4) . . . . ?
C16 C17 C33 C35 -55.6(4) . . . . ?
C18 C17 C33 C35 121.1(3) . . . . ?
C18 C19 C37 C40D -71.5(11) . . . . ?
C20 C19 C37 C40D 107.2(11) . . . . ?
C18 C19 C37 C39 123.1(8) . . . . ?
C20 C19 C37 C39 -58.1(9) . . . . ?
C18 C19 C37 C40 -4.1(6) . . . . ?
C20 C19 C37 C40 174.7(5) . . . . ?
C18 C19 C37 C38D 161.7(7) . . . . ?
C20 C19 C37 C38D -19.5(8) . . . . ?
C18 C19 C37 C38 -118.5(6) . . . . ?
C20 C19 C37 C38 60.3(7) . . . . ?
C18 C19 C37 C39D 47.4(8) . . . . ?
C20 C19 C37 C39D -133.8(7) . . . . ?
Ti1 O4 C41 C44 127.9(4) . . . . ?
Ti1 O4 C41 C43 8.1(6) . . . . ?
Ti1 O4 C41 C42 -112.3(5) . . . . ?
C53 O5 C50 C51 -3.7(9) . . . . ?
O5 C50 C51 C52 -7.8(11) . . . . ?
C50 C51 C52 C53 15.5(10) . . . . ?
C50 O5 C53 C52 13.8(8) . . . . ?
C51 C52 C53 O5 -17.7(8) . . . . ?
C63 O6 C60 C61 11.7(7) . . . . ?
O6 C60 C61 C62 -0.6(8) . . . . ?
C60 C61 C62 C63 -10.3(8) . . . . ?
C60 O6 C63 C62 -18.4(7) . . . . ?
C61 C62 C63 O6 17.7(7) . . . . ?
C73 O7 C70 C71 -50.3(12) . . . . ?
O7 C70 C71 C72 10.1(12) . . . . ?
C70 C71 C72 C73 32.4(13) . . . . ?
C70 O7 C73 C72 67.1(9) . . . . ?
C71 C72 C73 O7 -64.7(10) . . . . ?
C73D O7D C70D C71D 59.9(11) . . . . ?
O7D C70D C71D C72D -29.6(12) . . . . ?
C70D C71D C72D C73D -14.2(14) . . . . ?
C71D C72D C73D O7D 48.6(12) . . . . ?
C70D O7D C73D C72D -66.3(11) . . . . ?
C83 O8 C80 C81 -20.3(13) . . . . ?
O8 C80 C81 C82 11.7(17) . . . . ?
C80 C81 C82 C83 1.0(19) . . . . ?
C80 O8 C83 C82 21.0(12) . . . . ?
C81 C82 C83 O8 -13.4(17) . . . . ?
